data_4030726
loop_
_publ_author_name
'Wang, Weiguo'
'Peng, Xianglong'
'Qin, Xiaoyu'
'Zhao, Xiangyun'
'Ma, Chen'
'Tung, Chen-Ho'
'Xu, Zhenghu'

_publ_section_title
;
 Synthesis of Quinolinones with Palladium-Catalyzed Oxidative Annulation
 between Acrylamides and Arynes.
;
_journal_issue 5
_journal_name_full 'The Journal of organic chemistry'
_journal_page_first 2835
_journal_page_last 2841
_journal_paper_doi 10.1021/jo5027673
_journal_volume 80
_journal_year 2015
_chemical_formula_moiety 'C16 H13 N O2'
_chemical_formula_sum 'C16 H13 N O2'
_chemical_formula_weight 251.27
_chemical_name_systematic
;
 ?
;
_space_group_crystal_system monoclinic
_space_group_IT_number 4
_space_group_name_Hall 'P 2yb'
_space_group_name_H-M_alt 'P 1 21 1'
_symmetry_space_group_name_Hall 'P 2yb'
_symmetry_space_group_name_H-M 'P 1 21 1'
_atom_sites_solution_hydrogens geom
_atom_sites_solution_primary iterative
_audit_creation_date 2014-10-27
_audit_creation_method
;
Olex2 1.2
(compiled 2014.09.19 svn.r3010 for OlexSys, GUI svn.r4874)
;
_cell_angle_alpha 90
_cell_angle_beta 90.917(3)
_cell_angle_gamma 90
_cell_formula_units_Z 8
_cell_length_a 8.3004(4)
_cell_length_b 21.1079(9)
_cell_length_c 14.7263(6)
_cell_measurement_reflns_used 3874
_cell_measurement_temperature 293(2)
_cell_measurement_theta_max 62.897
_cell_measurement_theta_min 3.660
_cell_volume 2579.8(2)
_computing_molecular_graphics 'Olex2 (Dolomanov et al., 2009)'
_computing_publication_material 'Olex2 (Dolomanov et al., 2009)'
_computing_structure_refinement 'ShelXL (Sheldrick, 2008)'
_computing_structure_solution
;
Superflip (Palatinus & Chapuis, 2007;Palatinus & van der Lee, 2008;
Palatinus et al., 2012)
;
_diffrn_ambient_temperature 293(2)
_diffrn_measured_fraction_theta_full 0.882
_diffrn_measured_fraction_theta_max 0.967
_diffrn_radiation_type CuK\a
_diffrn_radiation_wavelength 1.54184
_diffrn_reflns_av_R_equivalents 0.0711
_diffrn_reflns_av_unetI/netI 0.0914
_diffrn_reflns_Laue_measured_fraction_full 0.882
_diffrn_reflns_Laue_measured_fraction_max 0.967
_diffrn_reflns_limit_h_max 9
_diffrn_reflns_limit_h_min -8
_diffrn_reflns_limit_k_max 24
_diffrn_reflns_limit_k_min -23
_diffrn_reflns_limit_l_max 16
_diffrn_reflns_limit_l_min -17
_diffrn_reflns_number 17775
_diffrn_reflns_point_group_measured_fraction_full 0.807
_diffrn_reflns_point_group_measured_fraction_max 0.886
_diffrn_reflns_theta_full 67.684
_diffrn_reflns_theta_max 63.685
_diffrn_reflns_theta_min 3.660
_exptl_absorpt_coefficient_mu 0.691
_exptl_crystal_density_diffrn 1.294
_exptl_crystal_description block
_exptl_crystal_F_000 1056
_refine_diff_density_max 0.646
_refine_diff_density_min -0.286
_refine_diff_density_rms 0.097
_refine_ls_abs_structure_details
;
 Flack x determined using 1799 quotients [(I+)-(I-)]/[(I+)+(I-)]
 (Parsons and Flack (2004), Acta Cryst. A60, s61).
;
_refine_ls_abs_structure_Flack 0.6(4)
_refine_ls_extinction_coef 0.0009(6)
_refine_ls_extinction_expression Fc^*^=kFc[1+0.001xFc^2^\l^3^/sin(2\q)]^-1/4^
_refine_ls_extinction_method SHELXL
_refine_ls_goodness_of_fit_ref 1.062
_refine_ls_hydrogen_treatment constr
_refine_ls_matrix_type full
_refine_ls_number_parameters 690
_refine_ls_number_reflns 7533
_refine_ls_number_restraints 1
_refine_ls_restrained_S_all 1.062
_refine_ls_R_factor_all 0.1285
_refine_ls_R_factor_gt 0.0976
_refine_ls_shift/su_max 0.001
_refine_ls_shift/su_mean 0.000
_refine_ls_structure_factor_coef Fsqd
_refine_ls_weighting_details 'w=1/[\s^2^(Fo^2^)+(0.2000P)^2^] where P=(Fo^2^+2Fc^2^)/3'
_refine_ls_weighting_scheme calc
_refine_ls_wR_factor_gt 0.2486
_refine_ls_wR_factor_ref 0.2936
_reflns_Friedel_coverage 0.778
_reflns_Friedel_fraction_full 0.727
_reflns_Friedel_fraction_max 0.800
_reflns_number_gt 5161
_reflns_number_total 7533
_reflns_threshold_expression 'I > 2\s(I)'
_cod_data_source_file jo5027673_si_002.cif
_cod_data_source_block test
_cod_depositor_comments 'Adding full bibliography for 4030726.cif.'
_cod_database_code 4030726
_shelxl_version_number 2013-4
_shelx_space_group_comment
;
The symmetry employed for this shelxl refinement is uniquely defined
by the following loop, which should always be used as a source of
symmetry information in preference to the above space-group names.
They are only intended as comments.
;
_olex2_refinement_description
;
1. Fixed Uiso
 At 1.2 times of:
  All C(H) groups
 At 1.5 times of:
  All C(H,H,H) groups
2.a Aromatic/amide H refined with riding coordinates:
 C2(H2), C3(H3), C4(H4), C7(H7), C8(H8), C12(H12), C13(H13), C14(H14),
 C15(H15), C16(H16), C18(H18), C19(H19), C20(H20), C21(H21), C24(H24), C28(H28),
  C29(H29), C30(H30), C31(H31), C32(H32), C34(H34), C35(H35), C36(H36),
 C37(H37), C40(H40), C44(H44), C45(H45), C46(H46), C47(H47), C48(H48), C50(H50),
  C51(H51), C52(H52), C53(H53), C56(H56), C60(H60), C61(H61), C62(H62),
 C63(H63), C64(H64)
2.b Idealised Me refined as rotating group:
 C1(H1A,H1B,H1C), C17(H17A,H17B,H17C), C33(H33A,H33B,H33C), C49(H49A,H49B,H49C)
;
_olex2_submission_special_instructions 'No special instructions were received'

loop_
_space_group_symop_operation_xyz
'x, y, z'
'-x, y+1/2, -z'

loop_
_atom_site_label
_atom_site_type_symbol
_atom_site_fract_x
_atom_site_fract_y
_atom_site_fract_z
_atom_site_U_iso_or_equiv
_atom_site_adp_type
_atom_site_occupancy
_atom_site_site_symmetry_order
_atom_site_calc_flag
_atom_site_refinement_flags_posn
O1 O -0.4597(9) 0.0356(3) 0.3575(4) 0.0736(19) Uani 1 1 d .
O2 O -0.3471(10) 0.1519(4) 0.3683(4) 0.080(2) Uani 1 1 d .
N1 N -0.4434(9) 0.0745(4) 0.2789(4) 0.0598(18) Uani 1 1 d .
C1 C -0.6008(17) 0.0522(7) 0.4073(9) 0.104(4) Uani 1 1 d .
H1A H -0.6899 0.0580 0.3658 0.155 Uiso 1 1 calc GR
H1B H -0.5815 0.0908 0.4402 0.155 Uiso 1 1 calc GR
H1C H -0.6253 0.0188 0.4492 0.155 Uiso 1 1 calc GR
C2 C -0.6012(15) -0.0389(5) 0.1078(8) 0.081(3) Uani 1 1 d .
H2 H -0.6493 -0.0787 0.1041 0.097 Uiso 1 1 calc R
C3 C -0.5704(14) -0.0065(5) 0.0291(7) 0.076(3) Uani 1 1 d .
H3 H -0.5986 -0.0241 -0.0268 0.091 Uiso 1 1 calc R
C4 C -0.4966(12) 0.0532(5) 0.0329(6) 0.067(2) Uani 1 1 d .
H4 H -0.4766 0.0752 -0.0203 0.080 Uiso 1 1 calc R
C5 C -0.4528(11) 0.0797(4) 0.1174(5) 0.0552(19) Uani 1 1 d .
C6 C -0.4864(11) 0.0454(4) 0.1977(5) 0.055(2) Uani 1 1 d .
C7 C -0.5623(12) -0.0140(5) 0.1930(7) 0.066(2) Uani 1 1 d .
H7 H -0.5862 -0.0362 0.2456 0.080 Uiso 1 1 calc R
C8 C -0.3826(11) 0.1402(4) 0.1246(6) 0.059(2) Uani 1 1 d .
H8 H -0.3605 0.1623 0.0717 0.071 Uiso 1 1 calc R
C9 C -0.3455(10) 0.1678(4) 0.2069(5) 0.0555(19) Uani 1 1 d .
C10 C -0.3750(11) 0.1326(5) 0.2909(5) 0.060(2) Uani 1 1 d .
C11 C -0.2800(11) 0.2323(5) 0.2114(6) 0.060(2) Uani 1 1 d .
C12 C -0.3353(14) 0.2780(5) 0.1514(7) 0.073(3) Uani 1 1 d .
H12 H -0.4189 0.2681 0.1111 0.088 Uiso 1 1 calc R
C13 C -0.2686(15) 0.3387(6) 0.1500(8) 0.086(3) Uani 1 1 d .
H13 H -0.3000 0.3674 0.1052 0.103 Uiso 1 1 calc R
C14 C -0.1584(14) 0.3556(6) 0.2137(8) 0.080(3) Uani 1 1 d .
H14 H -0.1189 0.3968 0.2152 0.096 Uiso 1 1 calc R
C15 C -0.1044(12) 0.3121(6) 0.2763(6) 0.073(3) Uani 1 1 d .
H15 H -0.0279 0.3239 0.3198 0.088 Uiso 1 1 calc R
C16 C -0.1615(11) 0.2521(5) 0.2752(6) 0.066(2) Uani 1 1 d .
H16 H -0.1217 0.2232 0.3176 0.080 Uiso 1 1 calc R
O5 O -0.2652(8) 0.2886(3) -0.1411(4) 0.0655(16) Uani 1 1 d .
O6 O -0.3667(9) 0.1706(3) -0.1275(4) 0.0710(18) Uani 1 1 d .
N3 N -0.2818(8) 0.2501(3) -0.2182(4) 0.0543(16) Uani 1 1 d .
C17 C -0.1098(14) 0.2741(6) -0.0952(7) 0.086(3) Uani 1 1 d .
H17A H -0.0262 0.2723 -0.1394 0.129 Uiso 1 1 calc GR
H17B H -0.1172 0.2340 -0.0648 0.129 Uiso 1 1 calc GR
H17C H -0.0852 0.3067 -0.0516 0.129 Uiso 1 1 calc GR
C18 C -0.1966(12) 0.3401(5) -0.3074(7) 0.069(2) Uani 1 1 d .
H18 H -0.1766 0.3638 -0.2551 0.083 Uiso 1 1 calc R
C19 C -0.1701(16) 0.3656(6) -0.3920(7) 0.085(3) Uani 1 1 d .
H19 H -0.1341 0.4072 -0.3966 0.102 Uiso 1 1 calc R
C20 C -0.1960(16) 0.3305(6) -0.4707(8) 0.088(3) Uani 1 1 d .
H20 H -0.1782 0.3485 -0.5273 0.106 Uiso 1 1 calc R
C21 C -0.2485(13) 0.2688(5) -0.4638(6) 0.069(2) Uani 1 1 d .
H21 H -0.2653 0.2448 -0.5160 0.083 Uiso 1 1 calc R
C22 C -0.2769(11) 0.2421(4) -0.3782(6) 0.058(2) Uani 1 1 d .
C23 C -0.2531(10) 0.2789(4) -0.3016(5) 0.0523(18) Uani 1 1 d .
C24 C -0.3362(11) 0.1790(4) -0.3686(5) 0.058(2) Uani 1 1 d .
H24 H -0.3556 0.1552 -0.4208 0.069 Uiso 1 1 calc R
C25 C -0.3653(10) 0.1524(4) -0.2873(5) 0.0545(19) Uani 1 1 d .
C26 C -0.3427(10) 0.1897(4) -0.2039(5) 0.0529(19) Uani 1 1 d .
C27 C -0.4215(11) 0.0863(4) -0.2794(5) 0.056(2) Uani 1 1 d .
C28 C -0.5461(11) 0.0672(5) -0.2229(6) 0.062(2) Uani 1 1 d .
H28 H -0.5973 0.0971 -0.1870 0.075 Uiso 1 1 calc R
C29 C -0.5941(12) 0.0049(5) -0.2195(6) 0.069(2) Uani 1 1 d .
H29 H -0.6770 -0.0072 -0.1814 0.082 Uiso 1 1 calc R
C30 C -0.5203(14) -0.0389(6) -0.2720(7) 0.077(3) Uani 1 1 d .
H30 H -0.5532 -0.0810 -0.2698 0.093 Uiso 1 1 calc R
C31 C -0.3985(15) -0.0219(5) -0.3278(7) 0.081(3) Uani 1 1 d .
H31 H -0.3495 -0.0523 -0.3639 0.097 Uiso 1 1 calc R
C32 C -0.3483(12) 0.0396(5) -0.3310(7) 0.071(3) Uani 1 1 d .
H32 H -0.2635 0.0505 -0.3685 0.085 Uiso 1 1 calc R
O3 O 0.0514(9) 0.0265(4) -0.0973(4) 0.076(2) Uani 1 1 d .
O4 O 0.1560(9) 0.1445(4) -0.1134(4) 0.0737(18) Uani 1 1 d .
N2 N 0.0644(9) 0.0663(4) -0.0220(4) 0.0606(18) Uani 1 1 d .
C33 C -0.0857(19) 0.0409(7) -0.1498(8) 0.107(5) Uani 1 1 d .
H33A H -0.0867 0.0156 -0.2039 0.161 Uiso 1 1 calc GR
H33B H -0.0839 0.0850 -0.1660 0.161 Uiso 1 1 calc GR
H33C H -0.1804 0.0322 -0.1154 0.161 Uiso 1 1 calc GR
C34 C -0.0371(13) -0.0221(5) 0.0648(7) 0.075(3) Uani 1 1 d .
H34 H -0.0524 -0.0461 0.0125 0.090 Uiso 1 1 calc R
C35 C -0.0755(15) -0.0465(6) 0.1513(8) 0.084(3) Uani 1 1 d .
H35 H -0.1123 -0.0880 0.1558 0.101 Uiso 1 1 calc R
C36 C -0.0600(15) -0.0108(6) 0.2284(8) 0.085(3) Uani 1 1 d .
H36 H -0.0926 -0.0271 0.2838 0.102 Uiso 1 1 calc R
C37 C 0.0050(13) 0.0505(5) 0.2240(6) 0.072(3) Uani 1 1 d .
H37 H 0.0205 0.0741 0.2767 0.087 Uiso 1 1 calc R
C38 C 0.0465(11) 0.0757(5) 0.1395(6) 0.062(2) Uani 1 1 d .
C39 C 0.0244(11) 0.0392(4) 0.0606(6) 0.0564(19) Uani 1 1 d .
C40 C 0.1110(11) 0.1389(4) 0.1295(6) 0.060(2) Uani 1 1 d .
H40 H 0.1258 0.1637 0.1812 0.072 Uiso 1 1 calc R
C41 C 0.1507(10) 0.1633(4) 0.0480(5) 0.055(2) Uani 1 1 d .
C42 C 0.1258(11) 0.1258(5) -0.0349(5) 0.061(2) Uani 1 1 d .
C43 C 0.2110(11) 0.2289(4) 0.0396(6) 0.059(2) Uani 1 1 d .
C44 C 0.1501(13) 0.2754(5) 0.0964(7) 0.075(3) Uani 1 1 d .
H44 H 0.0714 0.2653 0.1382 0.090 Uiso 1 1 calc R
C45 C 0.2073(14) 0.3375(6) 0.0906(8) 0.086(3) Uani 1 1 d .
H45 H 0.1656 0.3683 0.1289 0.103 Uiso 1 1 calc R
C46 C 0.3228(14) 0.3542(6) 0.0303(8) 0.084(3) Uani 1 1 d .
H46 H 0.3591 0.3957 0.0263 0.101 Uiso 1 1 calc R
C47 C 0.3847(13) 0.3070(6) -0.0251(7) 0.078(3) Uani 1 1 d .
H47 H 0.4648 0.3175 -0.0659 0.093 Uiso 1 1 calc R
C48 C 0.3322(11) 0.2460(5) -0.0216(6) 0.064(2) Uani 1 1 d .
H48 H 0.3763 0.2156 -0.0596 0.077 Uiso 1 1 calc R
O7 O 0.1283(9) 0.1739(3) -0.6147(4) 0.0698(17) Uani 1 1 d .
O8 O 0.2411(10) 0.2904(3) -0.6023(4) 0.075(2) Uani 1 1 d .
N4 N 0.2244(9) 0.2531(4) -0.5246(4) 0.0592(18) Uani 1 1 d .
C49 C 0.3804(15) 0.2752(7) -0.6507(7) 0.091(3) Uani 1 1 d .
H49A H 0.3884 0.3027 -0.7025 0.136 Uiso 1 1 calc GR
H49B H 0.3745 0.2320 -0.6707 0.136 Uiso 1 1 calc GR
H49C H 0.4736 0.2807 -0.6120 0.136 Uiso 1 1 calc GR
C50 C 0.3259(12) 0.3428(5) -0.4392(7) 0.070(2) Uani 1 1 d .
H50 H 0.3427 0.3659 -0.4920 0.084 Uiso 1 1 calc R
C51 C 0.3631(15) 0.3679(6) -0.3544(9) 0.088(3) Uani 1 1 d .
H51 H 0.4048 0.4087 -0.3505 0.105 Uiso 1 1 calc R
C52 C 0.3400(15) 0.3336(6) -0.2745(8) 0.085(3) Uani 1 1 d .
H52 H 0.3679 0.3515 -0.2188 0.102 Uiso 1 1 calc R
C53 C 0.2770(13) 0.2743(5) -0.2775(7) 0.074(3) Uani 1 1 d .
H53 H 0.2592 0.2517 -0.2244 0.089 Uiso 1 1 calc R
C54 C 0.2387(11) 0.2475(5) -0.3638(6) 0.061(2) Uani 1 1 d .
C55 C 0.2631(11) 0.2825(4) -0.4424(6) 0.058(2) Uani 1 1 d .
C56 C 0.1734(11) 0.1846(5) -0.3724(5) 0.060(2) Uani 1 1 d .
H56 H 0.1563 0.1614 -0.3198 0.072 Uiso 1 1 calc R
C57 C 0.1356(10) 0.1577(4) -0.4536(5) 0.0550(19) Uani 1 1 d .
C58 C 0.1595(10) 0.1935(4) -0.5373(6) 0.0536(19) Uani 1 1 d .
C59 C 0.0731(11) 0.0915(4) -0.4603(5) 0.056(2) Uani 1 1 d .
C60 C 0.1402(13) 0.0448(5) -0.4050(6) 0.067(2) Uani 1 1 d .
H60 H 0.2249 0.0553 -0.3657 0.081 Uiso 1 1 calc R
C61 C 0.0840(14) -0.0164(5) -0.4072(7) 0.074(3) Uani 1 1 d .
H61 H 0.1309 -0.0470 -0.3698 0.089 Uiso 1 1 calc R
C62 C -0.0402(12) -0.0322(5) -0.4641(7) 0.070(2) Uani 1 1 d .
H62 H -0.0782 -0.0736 -0.4652 0.084 Uiso 1 1 calc R
C63 C -0.1100(12) 0.0122(5) -0.5199(6) 0.070(3) Uani 1 1 d .
H63 H -0.1947 0.0010 -0.5587 0.083 Uiso 1 1 calc R
C64 C -0.0527(11) 0.0747(5) -0.5179(5) 0.063(2) Uani 1 1 d .
H64 H -0.0998 0.1050 -0.5557 0.076 Uiso 1 1 calc R

loop_
_atom_site_aniso_label
_atom_site_aniso_U_11
_atom_site_aniso_U_22
_atom_site_aniso_U_33
_atom_site_aniso_U_23
_atom_site_aniso_U_13
_atom_site_aniso_U_12
O1 0.090(5) 0.077(5) 0.054(3) 0.020(3) 0.000(3) 0.022(3)
O2 0.112(6) 0.088(5) 0.040(3) -0.001(3) 0.002(3) 0.015(4)
N1 0.068(5) 0.068(5) 0.043(4) 0.009(3) 0.005(3) 0.012(4)
C1 0.114(10) 0.102(10) 0.097(8) 0.023(7) 0.047(7) 0.011(7)
C2 0.088(8) 0.065(6) 0.090(7) -0.005(5) -0.006(6) 0.012(5)
C3 0.091(8) 0.069(6) 0.067(6) -0.007(5) -0.007(5) 0.018(5)
C4 0.070(6) 0.078(7) 0.052(5) -0.012(4) 0.001(4) 0.008(5)
C5 0.061(5) 0.057(5) 0.047(4) 0.002(4) 0.003(3) 0.013(4)
C6 0.062(5) 0.055(5) 0.048(4) 0.005(4) 0.001(3) 0.018(4)
C7 0.069(6) 0.064(6) 0.067(5) 0.007(4) 0.011(4) 0.014(4)
C8 0.062(5) 0.064(6) 0.051(4) -0.001(4) 0.004(3) 0.014(4)
C9 0.056(5) 0.059(5) 0.051(4) 0.002(4) -0.002(3) 0.012(4)
C10 0.060(5) 0.071(6) 0.049(5) 0.001(4) 0.000(4) 0.014(4)
C11 0.057(5) 0.072(6) 0.052(4) -0.005(4) -0.003(4) 0.014(4)
C12 0.089(7) 0.058(6) 0.073(6) -0.002(5) -0.016(5) 0.004(5)
C13 0.096(8) 0.068(7) 0.093(7) -0.006(6) -0.017(6) 0.018(6)
C14 0.075(7) 0.076(7) 0.090(7) -0.018(6) 0.006(5) 0.008(5)
C15 0.058(6) 0.104(8) 0.057(5) -0.020(5) -0.001(4) 0.001(5)
C16 0.059(6) 0.086(7) 0.054(5) 0.000(4) -0.005(4) 0.011(4)
O5 0.080(4) 0.064(4) 0.052(3) -0.014(3) -0.012(3) 0.007(3)
O6 0.105(5) 0.067(4) 0.042(3) -0.003(3) 0.020(3) -0.003(3)
N3 0.055(4) 0.056(4) 0.052(4) -0.009(3) 0.000(3) 0.004(3)
C17 0.083(8) 0.105(9) 0.069(6) -0.023(6) -0.027(5) 0.011(6)
C18 0.073(6) 0.064(6) 0.070(5) -0.011(5) 0.006(4) -0.005(4)
C19 0.112(9) 0.070(7) 0.073(6) 0.002(5) 0.019(6) -0.024(6)
C20 0.111(9) 0.082(8) 0.072(6) 0.005(5) 0.014(6) -0.024(6)
C21 0.083(7) 0.075(6) 0.050(4) 0.001(4) 0.009(4) -0.016(5)
C22 0.065(5) 0.059(5) 0.052(4) 0.002(4) 0.005(4) 0.002(4)
C23 0.047(5) 0.056(5) 0.053(4) 0.000(4) 0.003(3) 0.005(3)
C24 0.069(6) 0.063(5) 0.041(4) -0.003(4) 0.003(3) 0.001(4)
C25 0.052(5) 0.061(5) 0.051(4) -0.003(4) 0.005(3) 0.003(3)
C26 0.047(5) 0.063(5) 0.049(5) -0.002(4) 0.005(3) 0.005(3)
C27 0.053(5) 0.071(6) 0.044(4) -0.005(4) 0.000(3) -0.004(4)
C28 0.054(5) 0.082(7) 0.052(5) -0.004(4) 0.005(4) 0.006(4)
C29 0.063(6) 0.086(7) 0.057(5) 0.008(5) 0.004(4) -0.013(5)
C30 0.076(7) 0.075(7) 0.081(6) -0.005(5) 0.010(5) -0.012(5)
C31 0.100(8) 0.065(6) 0.078(6) -0.021(5) 0.031(6) -0.010(5)
C32 0.077(6) 0.062(6) 0.076(6) -0.009(5) 0.035(5) -0.008(5)
O3 0.079(5) 0.088(5) 0.063(3) -0.030(3) -0.006(3) 0.022(3)
O4 0.083(5) 0.085(5) 0.054(4) -0.004(3) 0.013(3) 0.009(3)
N2 0.068(5) 0.068(5) 0.046(4) -0.010(3) 0.001(3) 0.014(4)
C33 0.137(12) 0.103(10) 0.081(7) -0.001(7) -0.047(8) -0.007(8)
C34 0.075(7) 0.076(7) 0.074(6) -0.008(5) -0.004(5) 0.001(5)
C35 0.092(8) 0.069(7) 0.091(7) 0.004(6) 0.007(6) -0.002(5)
C36 0.093(8) 0.093(8) 0.069(6) 0.028(6) 0.013(5) 0.022(6)
C37 0.084(7) 0.078(7) 0.055(5) -0.006(5) 0.003(4) 0.005(5)
C38 0.062(5) 0.076(6) 0.049(4) -0.005(4) 0.003(4) 0.008(4)
C39 0.059(5) 0.054(5) 0.056(4) -0.003(4) 0.000(4) 0.009(4)
C40 0.064(5) 0.064(6) 0.051(5) -0.008(4) 0.008(4) 0.009(4)
C41 0.054(5) 0.062(5) 0.049(4) -0.003(4) 0.005(3) 0.013(4)
C42 0.060(6) 0.076(6) 0.047(5) -0.006(4) 0.002(4) 0.018(4)
C43 0.057(5) 0.070(6) 0.050(4) -0.003(4) 0.005(3) 0.004(4)
C44 0.073(7) 0.081(7) 0.072(6) -0.007(5) 0.020(5) -0.004(5)
C45 0.081(7) 0.069(7) 0.108(8) -0.004(6) 0.021(6) 0.002(5)
C46 0.072(7) 0.087(8) 0.093(7) 0.018(6) -0.010(6) -0.011(5)
C47 0.065(6) 0.102(9) 0.066(6) 0.023(6) 0.003(5) -0.005(5)
C48 0.052(5) 0.090(7) 0.051(4) 0.000(4) 0.001(4) 0.008(4)
O7 0.082(5) 0.075(4) 0.053(4) 0.002(3) -0.004(3) 0.001(3)
O8 0.097(5) 0.072(5) 0.057(3) 0.015(3) -0.006(3) 0.006(4)
N4 0.070(5) 0.064(5) 0.044(3) 0.011(3) -0.002(3) 0.011(3)
C49 0.084(8) 0.114(10) 0.075(6) 0.019(7) 0.011(6) -0.003(6)
C50 0.070(6) 0.066(6) 0.075(6) 0.004(5) -0.007(4) 0.002(4)
C51 0.094(8) 0.069(7) 0.100(8) -0.008(6) -0.001(6) -0.003(5)
C52 0.098(8) 0.088(8) 0.068(6) -0.027(6) -0.009(6) -0.001(6)
C53 0.074(7) 0.082(7) 0.066(5) -0.017(5) 0.001(5) 0.005(5)
C54 0.067(6) 0.064(6) 0.051(4) -0.001(4) -0.007(4) 0.011(4)
C55 0.060(5) 0.050(5) 0.064(5) 0.003(4) 0.003(4) 0.010(4)
C56 0.067(6) 0.068(6) 0.045(4) 0.007(4) 0.002(4) 0.008(4)
C57 0.055(5) 0.063(5) 0.047(4) 0.009(3) -0.007(3) 0.007(4)
C58 0.056(5) 0.055(5) 0.050(4) 0.002(3) -0.003(3) 0.011(3)
C59 0.056(5) 0.077(6) 0.036(4) 0.001(4) 0.003(3) 0.005(4)
C60 0.079(6) 0.060(6) 0.062(5) 0.005(4) -0.018(4) 0.004(4)
C61 0.088(7) 0.062(6) 0.073(6) 0.005(5) -0.001(5) 0.003(5)
C62 0.066(6) 0.071(6) 0.073(6) -0.011(5) 0.004(5) -0.004(5)
C63 0.054(6) 0.096(8) 0.059(5) -0.027(5) 0.004(4) 0.002(5)
C64 0.053(5) 0.091(7) 0.045(4) -0.006(4) 0.001(3) 0.010(4)

loop_
_atom_type_symbol
_atom_type_description
_atom_type_scat_dispersion_real
_atom_type_scat_dispersion_imag
_atom_type_scat_source
C C 0.0181 0.0091 'International Tables Vol C Tables 4.2.6.8 and 6.1.1.4'
H H 0.0000 0.0000 'International Tables Vol C Tables 4.2.6.8 and 6.1.1.4'
N N 0.0311 0.0180 'International Tables Vol C Tables 4.2.6.8 and 6.1.1.4'
O O 0.0492 0.0322 'International Tables Vol C Tables 4.2.6.8 and 6.1.1.4'

loop_
_geom_angle_atom_site_label_1
_geom_angle_atom_site_label_2
_geom_angle_atom_site_label_3
_geom_angle
N1 O1 C1 111.3(7)
C6 N1 O1 114.7(7)
C10 N1 O1 117.2(7)
C10 N1 C6 127.7(7)
O1 C1 H1A 109.5
O1 C1 H1B 109.5
O1 C1 H1C 109.5
H1A C1 H1B 109.5
H1A C1 H1C 109.5
H1B C1 H1C 109.5
C3 C2 H2 119.1
C3 C2 C7 121.8(11)
C7 C2 H2 119.1
C2 C3 H3 120.0
C2 C3 C4 120.1(10)
C4 C3 H3 120.0
C3 C4 H4 120.0
C3 C4 C5 120.0(9)
C5 C4 H4 120.0
C4 C5 C6 118.9(9)
C8 C5 C4 121.9(8)
C8 C5 C6 119.2(8)
N1 C6 C5 116.2(8)
N1 C6 C7 123.2(8)
C7 C6 C5 120.6(8)
C2 C7 C6 118.6(9)
C2 C7 H7 120.7
C6 C7 H7 120.7
C5 C8 H8 118.7
C9 C8 C5 122.5(8)
C9 C8 H8 118.7
C8 C9 C10 119.3(9)
C8 C9 C11 120.7(8)
C10 C9 C11 120.0(8)
O2 C10 N1 119.4(8)
O2 C10 C9 125.6(9)
N1 C10 C9 115.0(7)
C12 C11 C9 120.0(8)
C12 C11 C16 116.1(9)
C16 C11 C9 123.9(8)
C11 C12 H12 119.2
C11 C12 C13 121.5(10)
C13 C12 H12 119.2
C12 C13 H13 120.1
C14 C13 C12 119.8(11)
C14 C13 H13 120.1
C13 C14 H14 119.9
C13 C14 C15 120.1(12)
C15 C14 H14 119.9
C14 C15 H15 119.7
C16 C15 C14 120.6(10)
C16 C15 H15 119.7
C11 C16 H16 119.2
C15 C16 C11 121.7(9)
C15 C16 H16 119.2
N3 O5 C17 109.0(7)
C23 N3 O5 116.5(7)
C26 N3 O5 116.1(6)
C26 N3 C23 126.9(7)
O5 C17 H17A 109.5
O5 C17 H17B 109.5
O5 C17 H17C 109.5
H17A C17 H17B 109.5
H17A C17 H17C 109.5
H17B C17 H17C 109.5
C19 C18 H18 120.6
C23 C18 H18 120.6
C23 C18 C19 118.8(9)
C18 C19 H19 119.3
C18 C19 C20 121.4(10)
C20 C19 H19 119.3
C19 C20 H20 120.4
C21 C20 C19 119.2(10)
C21 C20 H20 120.4
C20 C21 H21 119.9
C20 C21 C22 120.3(9)
C22 C21 H21 119.9
C21 C22 C24 121.8(8)
C23 C22 C21 118.9(8)
C23 C22 C24 119.3(8)
C18 C23 N3 121.7(8)
C18 C23 C22 121.4(8)
C22 C23 N3 116.8(8)
C22 C24 H24 118.6
C25 C24 C22 122.9(8)
C25 C24 H24 118.6
C24 C25 C26 119.9(8)
C24 C25 C27 121.6(8)
C26 C25 C27 118.5(7)
O6 C26 N3 120.7(8)
O6 C26 C25 125.2(8)
N3 C26 C25 114.0(7)
C28 C27 C25 123.8(8)
C32 C27 C25 119.0(8)
C32 C27 C28 117.1(9)
C27 C28 H28 119.5
C29 C28 C27 121.0(9)
C29 C28 H28 119.5
C28 C29 H29 120.1
C30 C29 C28 119.8(9)
C30 C29 H29 120.1
C29 C30 H30 119.7
C29 C30 C31 120.7(11)
C31 C30 H30 119.7
C30 C31 H31 119.9
C30 C31 C32 120.1(10)
C32 C31 H31 119.9
C27 C32 H32 119.4
C31 C32 C27 121.3(9)
C31 C32 H32 119.4
N2 O3 C33 111.1(8)
C39 N2 O3 115.6(8)
C42 N2 O3 117.9(7)
C42 N2 C39 126.4(7)
O3 C33 H33A 109.5
O3 C33 H33B 109.5
O3 C33 H33C 109.5
H33A C33 H33B 109.5
H33A C33 H33C 109.5
H33B C33 H33C 109.5
C35 C34 H34 121.1
C39 C34 H34 121.1
C39 C34 C35 117.8(10)
C34 C35 H35 119.1
C36 C35 C34 121.8(11)
C36 C35 H35 119.1
C35 C36 H36 120.0
C35 C36 C37 120.1(10)
C37 C36 H36 120.0
C36 C37 H37 120.3
C38 C37 C36 119.4(10)
C38 C37 H37 120.3
C37 C38 C39 119.7(9)
C37 C38 C40 122.5(8)
C39 C38 C40 117.8(8)
N2 C39 C34 120.9(8)
N2 C39 C38 118.0(8)
C34 C39 C38 121.1(9)
C38 C40 H40 118.7
C41 C40 C38 122.5(8)
C41 C40 H40 118.7
C40 C41 C42 120.0(9)
C40 C41 C43 121.3(8)
C42 C41 C43 118.6(8)
O4 C42 N2 119.9(8)
O4 C42 C41 124.8(10)
N2 C42 C41 115.3(7)
C44 C43 C41 119.0(8)
C44 C43 C48 118.3(9)
C48 C43 C41 122.7(8)
C43 C44 H44 120.1
C43 C44 C45 119.9(10)
C45 C44 H44 120.1
C44 C45 H45 119.2
C46 C45 C44 121.7(11)
C46 C45 H45 119.2
C45 C46 H46 121.0
C45 C46 C47 117.9(11)
C47 C46 H46 121.0
C46 C47 H47 118.9
C48 C47 C46 122.2(10)
C48 C47 H47 118.9
C43 C48 H48 120.0
C47 C48 C43 120.0(9)
C47 C48 H48 120.0
N4 O8 C49 112.4(8)
C55 N4 O8 115.9(7)
C58 N4 O8 116.4(7)
C58 N4 C55 127.4(7)
O8 C49 H49A 109.5
O8 C49 H49B 109.5
O8 C49 H49C 109.5
H49A C49 H49B 109.5
H49A C49 H49C 109.5
H49B C49 H49C 109.5
C51 C50 H50 121.2
C55 C50 H50 121.2
C55 C50 C51 117.5(10)
C50 C51 H51 119.0
C50 C51 C52 121.9(11)
C52 C51 H51 119.0
C51 C52 H52 119.7
C53 C52 C51 120.6(10)
C53 C52 H52 119.7
C52 C53 H53 120.8
C52 C53 C54 118.4(11)
C54 C53 H53 120.8
C53 C54 C56 121.6(9)
C55 C54 C53 119.9(10)
C55 C54 C56 118.5(8)
C50 C55 N4 121.5(8)
C50 C55 C54 121.6(9)
C54 C55 N4 116.9(8)
C54 C56 H56 118.4
C57 C56 C54 123.1(8)
C57 C56 H56 118.4
C56 C57 C58 119.6(8)
C56 C57 C59 121.8(7)
C58 C57 C59 118.6(7)
O7 C58 N4 120.5(8)
O7 C58 C57 125.1(9)
N4 C58 C57 114.5(7)
C60 C59 C57 119.2(8)
C64 C59 C57 122.7(8)
C64 C59 C60 118.0(9)
C59 C60 H60 119.3
C61 C60 C59 121.4(9)
C61 C60 H60 119.3
C60 C61 H61 120.1
C62 C61 C60 119.9(10)
C62 C61 H61 120.1
C61 C62 H62 119.6
C61 C62 C63 120.8(10)
C63 C62 H62 119.6
C62 C63 H63 120.3
C62 C63 C64 119.5(9)
C64 C63 H63 120.3
C59 C64 C63 120.5(9)
C59 C64 H64 119.8
C63 C64 H64 119.8

loop_
_geom_bond_atom_site_label_1
_geom_bond_atom_site_label_2
_geom_bond_distance
O1 N1 1.427(9)
O1 C1 1.435(14)
O2 C10 1.229(11)
N1 C6 1.386(11)
N1 C10 1.361(13)
C1 H1A 0.9600
C1 H1B 0.9600
C1 H1C 0.9600
C2 H2 0.9300
C2 C3 1.374(15)
C2 C7 1.394(15)
C3 H3 0.9300
C3 C4 1.401(16)
C4 H4 0.9300
C4 C5 1.407(12)
C5 C6 1.417(12)
C5 C8 1.407(13)
C6 C7 1.404(14)
C7 H7 0.9300
C8 H8 0.9300
C8 C9 1.376(12)
C9 C10 1.467(12)
C9 C11 1.467(14)
C11 C12 1.381(13)
C11 C16 1.413(13)
C12 H12 0.9300
C12 C13 1.396(17)
C13 H13 0.9300
C13 C14 1.348(15)
C14 H14 0.9300
C14 C15 1.371(16)
C15 H15 0.9300
C15 C16 1.351(15)
C16 H16 0.9300
O5 N3 1.400(9)
O5 C17 1.478(12)
O6 C26 1.214(10)
N3 C23 1.393(11)
N3 C26 1.390(11)
C17 H17A 0.9600
C17 H17B 0.9600
C17 H17C 0.9600
C18 H18 0.9300
C18 C19 1.379(14)
C18 C23 1.378(13)
C19 H19 0.9300
C19 C20 1.388(16)
C20 H20 0.9300
C20 C21 1.377(15)
C21 H21 0.9300
C21 C22 1.404(12)
C22 C23 1.381(12)
C22 C24 1.428(13)
C24 H24 0.9300
C24 C25 1.348(11)
C25 C26 1.468(11)
C25 C27 1.477(12)
C27 C28 1.397(13)
C27 C32 1.389(13)
C28 H28 0.9300
C28 C29 1.375(15)
C29 H29 0.9300
C29 C30 1.359(16)
C30 H30 0.9300
C30 C31 1.361(15)
C31 H31 0.9300
C31 C32 1.365(14)
C32 H32 0.9300
O3 N2 1.394(9)
O3 C33 1.398(14)
O4 C42 1.251(11)
N2 C39 1.390(11)
N2 C42 1.369(13)
C33 H33A 0.9600
C33 H33B 0.9600
C33 H33C 0.9600
C34 H34 0.9300
C34 C35 1.416(16)
C34 C39 1.392(14)
C35 H35 0.9300
C35 C36 1.367(16)
C36 H36 0.9300
C36 C37 1.403(17)
C37 H37 0.9300
C37 C38 1.402(13)
C38 C39 1.403(12)
C38 C40 1.445(14)
C40 H40 0.9300
C40 C41 1.352(12)
C41 C42 1.468(12)
C41 C43 1.478(13)
C43 C44 1.391(13)
C43 C48 1.408(13)
C44 H44 0.9300
C44 C45 1.397(16)
C45 H45 0.9300
C45 C46 1.363(16)
C46 H46 0.9300
C46 C47 1.391(17)
C47 H47 0.9300
C47 C48 1.361(15)
C48 H48 0.9300
O7 C58 1.235(10)
O8 N4 1.397(9)
O8 C49 1.405(14)
N4 C55 1.393(12)
N4 C58 1.381(12)
C49 H49A 0.9600
C49 H49B 0.9600
C49 H49C 0.9600
C50 H50 0.9300
C50 C51 1.387(15)
C50 C55 1.376(14)
C51 H51 0.9300
C51 C52 1.397(16)
C52 H52 0.9300
C52 C53 1.357(16)
C53 H53 0.9300
C53 C54 1.423(13)
C54 C55 1.391(13)
C54 C56 1.438(14)
C56 H56 0.9300
C56 C57 1.355(12)
C57 C58 1.463(11)
C57 C59 1.493(13)
C59 C60 1.389(12)
C59 C64 1.381(12)
C60 H60 0.9300
C60 C61 1.375(14)
C61 H61 0.9300
C61 C62 1.360(15)
C62 H62 0.9300
C62 C63 1.368(15)
C63 H63 0.9300
C63 C64 1.402(15)
C64 H64 0.9300

loop_
_geom_torsion_atom_site_label_1
_geom_torsion_atom_site_label_2
_geom_torsion_atom_site_label_3
_geom_torsion_atom_site_label_4
_geom_torsion
O1 N1 C6 C5 -172.3(7)
O1 N1 C6 C7 9.0(12)
O1 N1 C10 O2 -8.0(12)
O1 N1 C10 C9 173.8(7)
N1 C6 C7 C2 179.7(9)
C1 O1 N1 C6 -103.3(10)
C1 O1 N1 C10 82.4(11)
C2 C3 C4 C5 0.5(15)
C3 C2 C7 C6 -1.4(16)
C3 C4 C5 C6 -0.8(14)
C3 C4 C5 C8 -178.1(9)
C4 C5 C6 N1 -178.8(8)
C4 C5 C6 C7 0.0(13)
C4 C5 C8 C9 177.1(8)
C5 C6 C7 C2 1.1(13)
C5 C8 C9 C10 1.9(13)
C5 C8 C9 C11 -176.9(8)
C6 N1 C10 O2 178.6(8)
C6 N1 C10 C9 0.4(13)
C6 C5 C8 C9 -0.2(12)
C7 C2 C3 C4 0.6(17)
C8 C5 C6 N1 -1.3(12)
C8 C5 C6 C7 177.4(8)
C8 C9 C10 O2 180.0(9)
C8 C9 C10 N1 -1.9(12)
C8 C9 C11 C12 37.5(13)
C8 C9 C11 C16 -143.1(9)
C9 C11 C12 C13 -175.9(10)
C9 C11 C16 C15 179.7(9)
C10 N1 C6 C5 1.2(13)
C10 N1 C6 C7 -177.4(8)
C10 C9 C11 C12 -141.3(9)
C10 C9 C11 C16 38.2(12)
C11 C9 C10 O2 -1.3(14)
C11 C9 C10 N1 176.8(8)
C11 C12 C13 C14 -6.4(18)
C12 C11 C16 C15 -0.9(13)
C12 C13 C14 C15 4.1(18)
C13 C14 C15 C16 -0.4(16)
C14 C15 C16 C11 -1.2(15)
C16 C11 C12 C13 4.6(15)
O5 N3 C23 C18 6.0(12)
O5 N3 C23 C22 -176.9(7)
O5 N3 C26 O6 -5.7(11)
O5 N3 C26 C25 177.1(7)
C17 O5 N3 C23 -102.8(9)
C17 O5 N3 C26 84.3(9)
C18 C19 C20 C21 0(2)
C19 C18 C23 N3 179.7(9)
C19 C18 C23 C22 2.8(15)
C19 C20 C21 C22 0.6(19)
C20 C21 C22 C23 0.8(16)
C20 C21 C22 C24 178.0(10)
C21 C22 C23 N3 -179.6(8)
C21 C22 C23 C18 -2.5(14)
C21 C22 C24 C25 -179.6(9)
C22 C24 C25 C26 2.7(13)
C22 C24 C25 C27 -177.9(8)
C23 N3 C26 O6 -177.9(8)
C23 N3 C26 C25 5.0(12)
C23 C18 C19 C20 -1.3(18)
C23 C22 C24 C25 -2.4(13)
C24 C22 C23 N3 3.1(12)
C24 C22 C23 C18 -179.8(9)
C24 C25 C26 O6 179.3(8)
C24 C25 C26 N3 -3.7(11)
C24 C25 C27 C28 -135.2(9)
C24 C25 C27 C32 44.4(13)
C25 C27 C28 C29 179.2(8)
C25 C27 C32 C31 -178.4(10)
C26 N3 C23 C18 178.1(8)
C26 N3 C23 C22 -4.8(12)
C26 C25 C27 C28 44.1(12)
C26 C25 C27 C32 -136.2(9)
C27 C25 C26 O6 -0.1(13)
C27 C25 C26 N3 176.9(7)
C27 C28 C29 C30 -0.2(15)
C28 C27 C32 C31 1.3(16)
C28 C29 C30 C31 0.2(17)
C29 C30 C31 C32 1(2)
C30 C31 C32 C27 -1.3(19)
C32 C27 C28 C29 -0.5(14)
O3 N2 C39 C34 -5.1(12)
O3 N2 C39 C38 175.4(7)
O3 N2 C42 O4 5.7(12)
O3 N2 C42 C41 -174.5(7)
C33 O3 N2 C39 104.8(11)
C33 O3 N2 C42 -80.0(11)
C34 C35 C36 C37 -4.1(19)
C35 C34 C39 N2 -179.9(9)
C35 C34 C39 C38 -0.4(15)
C35 C36 C37 C38 3.1(17)
C36 C37 C38 C39 -0.8(15)
C36 C37 C38 C40 178.8(9)
C37 C38 C39 N2 178.9(8)
C37 C38 C39 C34 -0.5(14)
C37 C38 C40 C41 -179.9(9)
C38 C40 C41 C42 1.2(13)
C38 C40 C41 C43 177.8(8)
C39 N2 C42 O4 -179.7(8)
C39 N2 C42 C41 0.2(12)
C39 C34 C35 C36 2.8(17)
C39 C38 C40 C41 -0.3(13)
C40 C38 C39 N2 -0.6(12)
C40 C38 C39 C34 179.9(9)
C40 C41 C42 O4 178.7(8)
C40 C41 C42 N2 -1.1(12)
C40 C41 C43 C44 -35.0(13)
C40 C41 C43 C48 142.7(9)
C41 C43 C44 C45 179.0(10)
C41 C43 C48 C47 -178.8(8)
C42 N2 C39 C34 -179.9(9)
C42 N2 C39 C38 0.7(13)
C42 C41 C43 C44 141.6(9)
C42 C41 C43 C48 -40.7(12)
C43 C41 C42 O4 2.0(13)
C43 C41 C42 N2 -177.8(7)
C43 C44 C45 C46 -0.1(19)
C44 C43 C48 C47 -1.1(14)
C44 C45 C46 C47 -0.9(18)
C45 C46 C47 C48 1.0(16)
C46 C47 C48 C43 0.1(15)
C48 C43 C44 C45 1.2(15)
O8 N4 C55 C50 -4.9(13)
O8 N4 C55 C54 176.5(7)
O8 N4 C58 O7 4.4(12)
O8 N4 C58 C57 -176.6(7)
C49 O8 N4 C55 103.6(10)
C49 O8 N4 C58 -81.5(10)
C50 C51 C52 C53 -1.1(19)
C51 C50 C55 N4 -179.0(9)
C51 C50 C55 C54 -0.5(15)
C51 C52 C53 C54 1.4(17)
C52 C53 C54 C55 -1.3(15)
C52 C53 C54 C56 179.3(10)
C53 C54 C55 N4 179.5(8)
C53 C54 C55 C50 0.9(14)
C53 C54 C56 C57 180.0(9)
C54 C56 C57 C58 -0.7(14)
C54 C56 C57 C59 177.9(8)
C55 N4 C58 O7 178.7(8)
C55 N4 C58 C57 -2.3(13)
C55 C50 C51 C52 0.6(17)
C55 C54 C56 C57 0.5(14)
C56 C54 C55 N4 -1.1(13)
C56 C54 C55 C50 -179.7(9)
C56 C57 C58 O7 -179.5(9)
C56 C57 C58 N4 1.5(12)
C56 C57 C59 C60 -40.7(13)
C56 C57 C59 C64 137.4(9)
C57 C59 C60 C61 178.4(9)
C57 C59 C64 C63 -178.2(8)
C58 N4 C55 C50 -179.2(8)
C58 N4 C55 C54 2.2(14)
C58 C57 C59 C60 137.9(9)
C58 C57 C59 C64 -43.9(12)
C59 C57 C58 O7 1.8(13)
C59 C57 C58 N4 -177.2(7)
C59 C60 C61 C62 -0.3(16)
C60 C59 C64 C63 0.0(12)
C60 C61 C62 C63 0.3(16)
C61 C62 C63 C64 -0.2(15)
C62 C63 C64 C59 0.0(13)
C64 C59 C60 C61 0.1(14)
